data_4346927
loop_
_publ_author_name
'Zhou, Yuan-Yuan'
'Geng, Bing'
'Zhang, Zhen-Wei'
'Guan, Qun'
'Lu, Jun-Ling'
'Bo, Qi-Bing'

_publ_section_title
;
 New Family of Octagonal-Prismatic Lanthanide Coordination Cages Assembled
 from Unique Ln17 Clusters and Simple Cliplike Dicarboxylate Ligands.
;
_journal_issue 5
_journal_name_full 'Inorganic chemistry'
_journal_page_first 2037
_journal_page_last 2047
_journal_paper_doi 10.1021/acs.inorgchem.5b02367
_journal_volume 55
_journal_year 2016
_chemical_absolute_configuration unk
_chemical_formula_sum 'C112 H205 Dy17 O112'
_chemical_formula_weight 6106.26
_space_group_IT_number 90
_space_group_name_Hall 'P 4ab 2ab'
_space_group_name_H-M_alt 'P 4 21 2'
_symmetry_cell_setting tetragonal
_symmetry_space_group_name_H-M 'P 4 21 2'
_atom_sites_solution_hydrogens geom
_atom_sites_solution_primary direct
_atom_sites_solution_secondary difmap
_audit_creation_method SHELXL-97
_cell_angle_alpha 90.00
_cell_angle_beta 90.00
_cell_angle_gamma 90.00
_cell_formula_units_Z 2
_cell_length_a 25.3946(5)
_cell_length_b 25.3946(5)
_cell_length_c 15.9393(5)
_cell_measurement_reflns_used 13712
_cell_measurement_temperature 293(2)
_cell_measurement_theta_max 29.0210
_cell_measurement_theta_min 4.0850
_cell_volume 10279.0(4)
_computing_structure_refinement 'SHELXL-97 (Sheldrick, 1997)'
_computing_structure_solution 'SHELXS-97 (Sheldrick, 1990)'
_diffrn_ambient_temperature 293(2)
_diffrn_measured_fraction_theta_full 0.995
_diffrn_measured_fraction_theta_max 0.995
_diffrn_measurement_device 'four-circle diffractometer'
_diffrn_measurement_device_type 'Xcalibur, Eos, Gemini'
_diffrn_radiation_monochromator graphite
_diffrn_radiation_source 'fine-focus sealed tube'
_diffrn_radiation_type MoK\a
_diffrn_radiation_wavelength 0.71000
_diffrn_reflns_av_R_equivalents 0.0543
_diffrn_reflns_av_sigmaI/netI 0.0510
_diffrn_reflns_limit_h_max 29
_diffrn_reflns_limit_h_min -30
_diffrn_reflns_limit_k_max 30
_diffrn_reflns_limit_k_min -30
_diffrn_reflns_limit_l_max 19
_diffrn_reflns_limit_l_min -11
_diffrn_reflns_number 28718
_diffrn_reflns_theta_full 25.04
_diffrn_reflns_theta_max 25.04
_diffrn_reflns_theta_min 3.12
_exptl_absorpt_coefficient_mu 6.185
_exptl_absorpt_correction_T_max 0.6060
_exptl_absorpt_correction_T_min 0.4023
_exptl_absorpt_correction_type multi-scan
_exptl_crystal_colour colorless
_exptl_crystal_density_diffrn 1.973
_exptl_crystal_density_method 'not measured'
_exptl_crystal_description rod
_exptl_crystal_F_000 5790
_exptl_crystal_size_max 0.18
_exptl_crystal_size_mid 0.12
_exptl_crystal_size_min 0.09
_platon_squeeze_details
;
;
_refine_diff_density_max 1.167
_refine_diff_density_min -0.983
_refine_diff_density_rms 0.166
_refine_ls_abs_structure_details 'Flack H D (1983), Acta Cryst. A39, 876-881'
_refine_ls_abs_structure_Flack 0.020(17)
_refine_ls_extinction_method none
_refine_ls_goodness_of_fit_ref 1.072
_refine_ls_hydrogen_treatment mixed
_refine_ls_matrix_type full
_refine_ls_number_parameters 590
_refine_ls_number_reflns 9104
_refine_ls_number_restraints 1
_refine_ls_restrained_S_all 1.072
_refine_ls_R_factor_all 0.0380
_refine_ls_R_factor_gt 0.0336
_refine_ls_shift/su_max 0.001
_refine_ls_shift/su_mean 0.000
_refine_ls_structure_factor_coef Fsqd
_refine_ls_weighting_details 'calc w=1/[\s^2^(Fo^2^)+(0.0385P)^2^+26.5494P] where P=(Fo^2^+2Fc^2^)/3'
_refine_ls_weighting_scheme calc
_refine_ls_wR_factor_gt 0.0826
_refine_ls_wR_factor_ref 0.0850
_reflns_number_gt 8434
_reflns_number_total 9104
_reflns_threshold_expression >2sigma(I)
_cod_data_source_file ic5b02367_si_002.cif
_cod_data_source_block UJN-Dy
_cod_depositor_comments
;
The following automatic conversions were performed:

data item '_symmetry_cell_setting' value 'Tetragonal' was changed to
'tetragonal' in accordance with the
/home/saulius/struct/COD-crude-data/automatic-downloads/DataCite-retrospective/ACS/depositions/lib/dictionaries/cif_core.dic
dictionary named 'cif_core.dic' version 2.4.2 last updated on
2011-04-26.

Automatic conversion script
Id: cif_fix_values 6909 2019-04-08 15:41:33Z antanas 
;
_cod_original_sg_symbol_H-M P4212
_cod_database_code 4346927

loop_
_symmetry_equiv_pos_as_xyz
'x, y, z'
'-y+1/2, x+1/2, z'
'x+1/2, -y+1/2, -z'
'-x, -y, z'
'-y, -x, -z'
'y, x, -z'
'y+1/2, -x+1/2, z'
'-x+1/2, y+1/2, -z'

loop_
_atom_site_label
_atom_site_type_symbol
_atom_site_fract_x
_atom_site_fract_y
_atom_site_fract_z
_atom_site_U_iso_or_equiv
_atom_site_adp_type
_atom_site_occupancy
_atom_site_symmetry_multiplicity
_atom_site_calc_flag
_atom_site_refinement_flags
_atom_site_disorder_assembly
_atom_site_disorder_group
Dy1 Dy 1.0000 0.5000 0.67533(5) 0.01425(17) Uani 1 4 d S . .
Dy2 Dy 0.898659(16) 0.516859(16) 0.50370(3) 0.01654(10) Uani 1 1 d . . .
Dy3 Dy 0.916268(17) 0.440986(17) 0.84764(2) 0.01877(10) Uani 1 1 d . . .
Dy4 Dy 0.837346(17) 0.388585(17) 0.42161(3) 0.02120(11) Uani 1 1 d . . .
Dy5 Dy 0.96253(2) 0.307175(18) 0.93056(3) 0.02672(12) Uani 1 1 d . . .
O1 O 0.9100(3) 0.3455(3) 0.8274(4) 0.0280(15) Uani 1 1 d . . .
O2 O 0.8787(3) 0.3854(3) 0.7155(4) 0.0262(15) Uani 1 1 d . . .
O3 O 0.8983(3) 0.3513(3) 0.5282(4) 0.0257(15) Uani 1 1 d U . .
O4 O 0.8145(3) 0.3317(3) 0.5384(4) 0.0253(15) Uani 1 1 d . . .
O5 O 1.0323(3) 0.3236(3) 0.8248(4) 0.0271(15) Uani 1 1 d . . .
O6 O 0.9889(3) 0.2511(3) 0.8167(4) 0.0352(17) Uani 1 1 d . . .
O7 O 1.0345(3) 0.2558(3) 0.9833(5) 0.0410(19) Uani 1 1 d . . .
O8 O 0.9974(3) 0.3130(3) 1.0683(4) 0.0436(19) Uani 1 1 d . . .
O9 O 0.8664(3) 0.4118(3) 0.9667(4) 0.0351(18) Uani 1 1 d . . .
O10 O 0.8920(3) 0.3324(3) 1.0100(5) 0.0413(19) Uani 1 1 d . . .
O11 O 0.8336(2) 0.5050(3) 0.6344(4) 0.0236(14) Uani 1 1 d . . .
O12 O 0.8268(2) 0.4539(2) 0.5242(4) 0.0237(15) Uani 1 1 d . . .
O13 O 0.8682(3) 0.3605(3) 0.2877(4) 0.0374(18) Uani 1 1 d . . .
O14 O 0.8499(3) 0.2988(3) 0.3786(4) 0.0352(17) Uani 1 1 d . . .
O15 O 0.9694(3) 0.3389(3) 0.3887(4) 0.0328(17) Uani 1 1 d . . .
O16 O 1.0437(3) 0.3047(3) 0.3406(4) 0.0372(18) Uani 1 1 d . . .
O17 O 0.9817(2) 0.3979(3) 0.9291(4) 0.0244(14) Uani 1 1 d . . .
H17 H 0.9842 0.4106 0.9785 0.029 Uiso 1 1 d R . .
O18 O 0.9885(2) 0.4213(2) 0.7571(3) 0.0188(13) Uani 1 1 d . . .
H18 H 0.9832 0.3937 0.7276 0.023 Uiso 1 1 d R . .
O19 O 1.0000 0.5000 0.8680(7) 0.022(3) Uani 1 4 d S . .
O20 O 0.9524(2) 0.5635(2) 0.5948(3) 0.0166(12) Uani 1 1 d . . .
H20 H 0.9364 0.5866 0.6246 0.020 Uiso 1 1 d R . .
O21 O 1.0000 0.5000 0.4812(7) 0.016(3) Uani 1 4 d S . .
H21 H 1.0000 0.5000 0.4278 0.019 Uiso 1 4 d SR . .
O22 O 0.9148(2) 0.4394(2) 0.4215(4) 0.0222(13) Uani 1 1 d . . .
H22 H 0.9253 0.4467 0.3721 0.027 Uiso 1 1 d R . .
O23 O 0.7468(3) 0.3690(3) 0.4065(5) 0.052(2) Uani 1 1 d . . .
H23A H 0.7337 0.3834 0.3629 0.078 Uiso 1 1 d R . .
H23B H 0.7406 0.3359 0.4024 0.078 Uiso 1 1 d R . .
O24 O 0.9125(4) 0.2308(4) 0.9495(7) 0.082(3) Uani 1 1 d . . .
H24B H 0.8982 0.2274 0.9974 0.099 Uiso 1 1 d R . .
H24C H 0.9293 0.2031 0.9361 0.099 Uiso 1 1 d R . .
O25 O 0.6838(5) 0.4296(4) 0.3124(8) 0.100(4) Uani 1 1 d . . .
H25D H 0.6680 0.4252 0.2659 0.120 Uiso 1 1 d R . .
H25B H 0.7069 0.4537 0.3072 0.120 Uiso 1 1 d R . .
O26 O 0.7201(3) 0.2799(3) 0.5000 0.050(3) Uani 1 2 d S . .
H26 H 0.7526 0.2842 0.5099 0.060 Uiso 1 1 d R . .
O27 O 0.1229(12) 0.0841(12) 0.838(2) 0.138(12) Uani 0.50 1 d P . .
H27B H 0.0904 0.0755 0.8343 0.207 Uiso 0.50 1 d PR . .
H27A H 0.1253 0.1143 0.8612 0.207 Uiso 0.50 1 d PR . .
O28 O 0.9320(7) 0.4458(7) 0.2452(10) 0.054(4) Uani 0.50 1 d P A 3
H28B H 0.9069 0.4550 0.2127 0.081 Uiso 0.50 1 d PR A 3
H28A H 0.9476 0.4187 0.2249 0.081 Uiso 0.50 1 d PR A 3
O29 O 0.9571(7) 0.3940(7) 0.1800(10) 0.052(4) Uani 0.50 1 d P B 1
H29A H 0.9675 0.3679 0.1503 0.078 Uiso 0.50 1 d PR B 1
H29B H 0.9374 0.4141 0.1505 0.078 Uiso 0.50 1 d PR B 1
O30 O 0.9956(8) 0.4139(8) 0.1127(11) 0.068(5) Uani 0.50 1 d P C 2
H30C H 1.0032 0.3816 0.1054 0.081 Uiso 0.50 1 d PR C 2
H30D H 1.0237 0.4319 0.1092 0.081 Uiso 0.50 1 d PR C 2
O31 O 0.8342(10) 0.2296(10) 0.0573(15) 0.097(8) Uani 0.50 1 d P . .
H31C H 0.8317 0.2630 0.0568 0.117 Uiso 0.50 1 d PR . .
H31D H 0.8084 0.2146 0.0291 0.117 Uiso 0.50 1 d PR . .
O32 O 0.9455(9) 0.1389(9) 0.8375(15) 0.089(7) Uani 0.50 1 d P . .
H32C H 0.9478 0.1701 0.8186 0.107 Uiso 0.50 1 d PR . .
H32D H 0.9759 0.1315 0.8563 0.107 Uiso 0.50 1 d PR . .
O33 O 0.0512(12) 0.1515(13) 0.894(2) 0.141(12) Uani 0.50 1 d P . .
H33C H 0.0342 0.1687 0.8568 0.169 Uiso 0.50 1 d PR . .
H33D H 0.0556 0.1717 0.9357 0.169 Uiso 0.50 1 d PR . .
O34 O 0.1411(13) 0.0343(13) 0.974(2) 0.151(13) Uani 0.50 1 d P . .
H34C H 0.1738 0.0363 0.9851 0.181 Uiso 0.50 1 d PR . .
H34D H 0.1355 0.0515 0.9287 0.181 Uiso 0.50 1 d PR . .
C1 C 0.8925(4) 0.3440(4) 0.7510(6) 0.024(2) Uani 1 1 d . . .
C2 C 0.8895(4) 0.2906(4) 0.7125(6) 0.028(2) Uani 1 1 d . . .
H2 H 0.9172 0.2666 0.7318 0.033 Uiso 1 1 calc R . .
C3 C 0.8369(5) 0.2054(4) 0.7070(8) 0.051(3) Uani 1 1 d . . .
H3B H 0.8720 0.1918 0.7010 0.076 Uiso 1 1 calc R . .
H3A H 0.8142 0.1889 0.6667 0.076 Uiso 1 1 calc R . .
H3C H 0.8243 0.1983 0.7626 0.076 Uiso 1 1 calc R . .
C4 C 0.8733(4) 0.2817(4) 0.6220(6) 0.026(2) Uani 1 1 d . . .
H4 H 0.8927 0.2527 0.5956 0.031 Uiso 1 1 calc R . .
C5 C 0.8374(4) 0.2629(4) 0.6926(6) 0.027(2) Uani 1 1 d . . .
C6 C 0.7867(5) 0.2914(5) 0.7137(7) 0.045(3) Uani 1 1 d . . .
H6C H 0.7575 0.2729 0.6891 0.068 Uiso 1 1 calc R . .
H6B H 0.7880 0.3266 0.6918 0.068 Uiso 1 1 calc R . .
H6A H 0.7824 0.2926 0.7735 0.068 Uiso 1 1 calc R . .
C7 C 0.8608(4) 0.3243(4) 0.5626(6) 0.026(2) Uani 1 1 d U . .
C8 C 0.9951(4) 0.3105(4) 0.3378(6) 0.026(2) Uani 1 1 d . . .
C9 C 0.9319(5) 0.2171(5) 0.3872(9) 0.061(4) Uani 1 1 d . . .
H9A H 0.9442 0.2462 0.4203 0.092 Uiso 1 1 calc R . .
H9C H 0.9528 0.1865 0.3992 0.092 Uiso 1 1 calc R . .
H9B H 0.8957 0.2100 0.4007 0.092 Uiso 1 1 calc R . .
C10 C 0.9411(6) 0.1847(6) 0.2352(12) 0.082(6) Uani 1 1 d . . .
H10B H 0.9640 0.1586 0.2589 0.123 Uiso 1 1 calc R . .
H10C H 0.9554 0.1967 0.1828 0.123 Uiso 1 1 calc R . .
H10A H 0.9069 0.1697 0.2259 0.123 Uiso 1 1 calc R . .
C11 C 0.9365(5) 0.2306(5) 0.2949(8) 0.046(3) Uani 1 1 d . . .
C12 C 0.9683(4) 0.2783(4) 0.2728(7) 0.037(3) Uani 1 1 d . . .
H12 H 0.9878 0.2753 0.2199 0.045 Uiso 1 1 calc R . .
C13 C 0.9080(4) 0.2784(4) 0.2627(7) 0.041(3) Uani 1 1 d . . .
H13 H 0.8969 0.2747 0.2042 0.050 Uiso 1 1 calc R . .
C14 C 0.8733(4) 0.3139(4) 0.3118(6) 0.032(2) Uani 1 1 d . . .
C15 C 1.0268(4) 0.2784(4) 0.7929(6) 0.025(2) Uani 1 1 d . . .
C16 C 1.0648(4) 0.2575(4) 0.7320(6) 0.029(2) Uani 1 1 d . . .
H16 H 1.0994 0.2518 0.7577 0.035 Uiso 1 1 calc R . .
C17 C 0.9978(5) 0.2030(4) 0.6399(7) 0.043(3) Uani 1 1 d . . .
H17B H 0.9959 0.1919 0.5824 0.064 Uiso 1 1 calc R . .
H17C H 0.9751 0.2327 0.6481 0.064 Uiso 1 1 calc R . .
H17A H 0.9868 0.1746 0.6757 0.064 Uiso 1 1 calc R . .
C18 C 1.0547(4) 0.2184(4) 0.6613(6) 0.033(2) Uani 1 1 d . . .
C19 C 1.0931(6) 0.1761(5) 0.6450(8) 0.055(4) Uani 1 1 d . . .
H19A H 1.1281 0.1895 0.6524 0.083 Uiso 1 1 calc R . .
H19C H 1.0890 0.1636 0.5885 0.083 Uiso 1 1 calc R . .
H19B H 1.0872 0.1476 0.6835 0.083 Uiso 1 1 calc R . .
C20 C 1.0837(5) 0.2858(5) 1.1048(6) 0.040(3) Uani 1 1 d . . .
H20A H 1.0760 0.2785 1.1639 0.048 Uiso 1 1 calc R . .
C21 C 1.0364(5) 0.2841(5) 1.0476(6) 0.036(3) Uani 1 1 d . . .
C22 C 0.7472(6) 0.3263(6) 1.1477(10) 0.074(5) Uani 1 1 d . . .
H22A H 0.7605 0.3370 1.2015 0.111 Uiso 1 1 calc R . .
H22B H 0.7562 0.2901 1.1377 0.111 Uiso 1 1 calc R . .
H22C H 0.7095 0.3301 1.1469 0.111 Uiso 1 1 calc R . .
C23 C 0.7718(5) 0.3614(5) 1.0782(7) 0.046(3) Uani 1 1 d . . .
C24 C 0.7519(6) 0.3493(6) 0.9866(8) 0.061(4) Uani 1 1 d . . .
H24A H 0.7168 0.3627 0.9799 0.092 Uiso 1 1 calc R . .
H24D H 0.7519 0.3120 0.9774 0.092 Uiso 1 1 calc R . .
H24E H 0.7748 0.3660 0.9467 0.092 Uiso 1 1 calc R . .
C25 C 0.8301(4) 0.3731(4) 1.0902(6) 0.035(3) Uani 1 1 d . . .
H25 H 0.8456 0.3586 1.1416 0.041 Uiso 1 1 calc R . .
C26 C 0.8650(4) 0.3731(4) 1.0171(6) 0.030(2) Uani 1 1 d . . .
C27 C 0.7738(4) 0.4301(4) 0.6417(5) 0.025(2) Uani 1 1 d . . .
H27 H 0.7768 0.3934 0.6238 0.031 Uiso 1 1 calc R . .
C28 C 0.8139(4) 0.4652(4) 0.6004(6) 0.024(2) Uani 1 1 d . . .

loop_
_atom_site_aniso_label
_atom_site_aniso_U_11
_atom_site_aniso_U_22
_atom_site_aniso_U_33
_atom_site_aniso_U_23
_atom_site_aniso_U_13
_atom_site_aniso_U_12
Dy1 0.0142(2) 0.0142(2) 0.0143(4) 0.000 0.000 0.000
Dy2 0.0172(2) 0.0156(2) 0.01687(18) 0.00030(18) -0.00252(18) -0.00030(16)
Dy3 0.0198(2) 0.0192(2) 0.01725(18) 0.00238(18) 0.00270(18) 0.00027(18)
Dy4 0.0213(2) 0.0209(2) 0.0214(2) -0.00123(19) -0.00361(19) -0.00302(18)
Dy5 0.0325(3) 0.0242(2) 0.0235(2) 0.0065(2) 0.0022(2) 0.0017(2)
O1 0.036(4) 0.024(4) 0.023(3) 0.002(3) 0.001(3) -0.003(3)
O2 0.026(4) 0.025(4) 0.028(3) 0.004(3) 0.000(3) -0.005(3)
O3 0.028(4) 0.025(4) 0.024(3) 0.002(3) -0.002(3) -0.009(3)
O4 0.022(4) 0.029(4) 0.025(3) 0.003(3) -0.002(3) -0.007(3)
O5 0.036(4) 0.022(4) 0.022(3) 0.000(3) -0.001(3) 0.002(3)
O6 0.043(5) 0.029(4) 0.034(4) -0.007(3) 0.005(4) 0.000(4)
O7 0.047(5) 0.035(4) 0.042(4) 0.005(4) -0.005(4) 0.010(4)
O8 0.049(5) 0.054(5) 0.028(4) -0.002(4) 0.004(4) 0.004(4)
O9 0.032(4) 0.039(4) 0.034(4) 0.011(3) 0.006(3) -0.003(3)
O10 0.039(4) 0.044(5) 0.040(4) 0.014(4) 0.011(4) 0.001(4)
O11 0.021(3) 0.025(4) 0.024(3) -0.006(3) 0.003(3) -0.001(3)
O12 0.024(4) 0.023(4) 0.024(3) 0.000(3) 0.002(3) -0.008(3)
O13 0.050(5) 0.031(4) 0.032(4) -0.006(3) -0.003(4) 0.001(4)
O14 0.038(4) 0.030(4) 0.038(4) -0.006(3) 0.001(3) -0.006(3)
O15 0.036(4) 0.032(4) 0.031(4) -0.014(3) 0.001(3) -0.003(3)
O16 0.023(4) 0.050(5) 0.039(4) -0.025(4) 0.001(3) -0.004(3)
O17 0.024(3) 0.030(4) 0.019(3) 0.002(3) 0.001(3) 0.002(3)
O18 0.018(3) 0.023(3) 0.016(3) -0.002(3) -0.001(3) 0.000(3)
O19 0.023(4) 0.023(4) 0.021(6) 0.000 0.000 0.000
O20 0.016(3) 0.017(3) 0.017(3) -0.001(2) -0.001(2) -0.002(3)
O21 0.018(4) 0.018(4) 0.012(5) 0.000 0.000 0.000
O22 0.025(3) 0.022(3) 0.019(3) 0.001(3) 0.000(3) 0.003(3)
O23 0.041(5) 0.050(5) 0.065(5) 0.015(4) -0.015(4) -0.013(4)
O24 0.088(8) 0.057(6) 0.102(8) -0.001(6) 0.019(7) -0.012(6)
O25 0.101(10) 0.068(8) 0.131(11) 0.028(7) -0.041(8) -0.016(7)
O26 0.047(4) 0.047(4) 0.057(7) 0.004(4) 0.004(4) -0.016(6)
O27 0.13(3) 0.14(3) 0.14(3) 0.02(2) 0.02(2) 0.01(2)
O28 0.058(11) 0.052(11) 0.052(9) 0.001(9) 0.000(9) 0.001(9)
O29 0.060(11) 0.050(10) 0.047(9) -0.007(9) 0.000(9) 0.001(9)
O30 0.073(14) 0.063(13) 0.068(11) -0.010(10) 0.000(11) 0.003(11)
O31 0.098(18) 0.094(18) 0.101(18) 0.022(15) 0.010(15) 0.000(15)
O32 0.097(18) 0.082(16) 0.089(16) -0.002(14) 0.001(14) 0.004(14)
O33 0.14(3) 0.14(3) 0.15(3) 0.01(2) 0.03(2) 0.01(2)
O34 0.14(3) 0.16(3) 0.15(3) 0.03(2) 0.03(2) 0.01(2)
C1 0.025(5) 0.024(5) 0.022(5) 0.001(4) 0.001(4) -0.001(4)
C2 0.034(6) 0.021(5) 0.027(5) 0.005(4) 0.001(4) -0.010(5)
C3 0.067(9) 0.031(6) 0.054(7) 0.006(6) -0.012(7) -0.026(6)
C4 0.037(6) 0.014(5) 0.027(5) 0.000(4) -0.003(4) -0.004(4)
C5 0.032(6) 0.024(5) 0.026(5) 0.005(4) -0.007(5) -0.009(5)
C6 0.042(7) 0.062(9) 0.031(5) 0.001(6) 0.011(5) -0.014(6)
C7 0.032(5) 0.024(5) 0.023(5) -0.001(4) 0.000(4) -0.007(4)
C8 0.029(6) 0.025(5) 0.023(5) -0.006(4) -0.001(4) 0.001(4)
C9 0.044(8) 0.046(8) 0.093(11) 0.001(7) -0.012(7) -0.011(7)
C10 0.050(9) 0.058(10) 0.138(15) -0.057(10) -0.027(10) 0.009(7)
C11 0.041(7) 0.032(6) 0.064(8) -0.023(6) -0.009(6) -0.001(5)
C12 0.035(6) 0.042(7) 0.035(6) -0.019(5) 0.003(5) -0.005(5)
C13 0.039(7) 0.042(7) 0.044(6) -0.025(6) -0.004(5) -0.001(6)
C14 0.036(6) 0.035(6) 0.026(5) -0.014(5) -0.005(5) -0.003(5)
C15 0.037(6) 0.018(5) 0.021(5) 0.005(4) 0.000(4) -0.001(5)
C16 0.037(6) 0.021(5) 0.030(5) 0.003(4) 0.001(5) 0.008(5)
C17 0.057(8) 0.031(6) 0.041(6) -0.004(5) 0.001(6) -0.010(6)
C18 0.044(6) 0.026(5) 0.030(5) -0.002(5) 0.000(5) 0.002(5)
C19 0.077(10) 0.037(7) 0.052(7) -0.003(6) 0.009(7) 0.024(7)
C20 0.043(7) 0.051(7) 0.026(5) 0.018(5) 0.005(5) 0.005(6)
C21 0.044(7) 0.038(6) 0.028(6) 0.015(5) 0.002(5) 0.003(6)
C22 0.071(10) 0.081(11) 0.071(9) 0.012(9) 0.025(9) -0.031(9)
C23 0.044(7) 0.056(8) 0.039(6) 0.012(6) 0.012(6) -0.012(6)
C24 0.070(9) 0.060(9) 0.054(8) -0.007(7) 0.002(7) -0.032(8)
C25 0.043(6) 0.039(6) 0.022(5) 0.005(5) 0.003(5) -0.016(5)
C26 0.026(5) 0.041(6) 0.022(5) 0.003(5) 0.005(4) -0.007(5)
C27 0.023(5) 0.034(6) 0.019(4) -0.002(4) 0.006(4) -0.006(4)
C28 0.021(5) 0.025(5) 0.025(5) 0.000(4) 0.000(4) 0.006(4)

loop_
_atom_type_symbol
_atom_type_description
_atom_type_scat_dispersion_real
_atom_type_scat_dispersion_imag
_atom_type_scat_source
C C 0.0033 0.0016 'International Tables Vol C Tables 4.2.6.8 and 6.1.1.4'
H H 0.0000 0.0000 'International Tables Vol C Tables 4.2.6.8 and 6.1.1.4'
O O 0.0106 0.0060 'International Tables Vol C Tables 4.2.6.8 and 6.1.1.4'
Dy Dy -0.1892 4.4098 'International Tables Vol C Tables 4.2.6.8 and 6.1.1.4'

loop_
_geom_angle_atom_site_label_1
_geom_angle_atom_site_label_2
_geom_angle_atom_site_label_3
_geom_angle
_geom_angle_site_symmetry_1
_geom_angle_site_symmetry_3
O20 Dy1 O20 115.1(3) 2_645 7_565
O20 Dy1 O20 73.25(13) 2_645 .
O20 Dy1 O20 73.25(13) 7_565 .
O20 Dy1 O20 73.25(13) 2_645 4_765
O20 Dy1 O20 73.25(13) 7_565 4_765
O20 Dy1 O20 115.1(3) . 4_765
O20 Dy1 O18 142.56(19) 2_645 4_765
O20 Dy1 O18 77.78(19) 7_565 4_765
O20 Dy1 O18 77.97(19) . 4_765
O20 Dy1 O18 142.26(19) 4_765 4_765
O20 Dy1 O18 77.78(19) 2_645 .
O20 Dy1 O18 142.56(19) 7_565 .
O20 Dy1 O18 142.26(19) . .
O20 Dy1 O18 77.96(19) 4_765 .
O18 Dy1 O18 114.3(3) 4_765 .
O20 Dy1 O18 77.97(19) 2_645 7_565
O20 Dy1 O18 142.26(19) 7_565 7_565
O20 Dy1 O18 77.78(19) . 7_565
O20 Dy1 O18 142.56(19) 4_765 7_565
O18 Dy1 O18 72.90(13) 4_765 7_565
O18 Dy1 O18 72.90(13) . 7_565
O20 Dy1 O18 142.26(19) 2_645 2_645
O20 Dy1 O18 77.96(19) 7_565 2_645
O20 Dy1 O18 142.56(19) . 2_645
O20 Dy1 O18 77.78(19) 4_765 2_645
O18 Dy1 O18 72.90(13) 4_765 2_645
O18 Dy1 O18 72.90(13) . 2_645
O18 Dy1 O18 114.3(3) 7_565 2_645
O20 Dy1 Dy2 91.86(13) 2_645 7_565
O20 Dy1 Dy2 35.96(14) 7_565 7_565
O20 Dy1 Dy2 37.74(13) . 7_565
O20 Dy1 Dy2 90.79(14) 4_765 7_565
O18 Dy1 Dy2 79.20(14) 4_765 7_565
O18 Dy1 Dy2 166.45(14) . 7_565
O18 Dy1 Dy2 113.81(14) 7_565 7_565
O18 Dy1 Dy2 112.40(14) 2_645 7_565
O20 Dy1 Dy2 35.96(14) 2_645 2_645
O20 Dy1 Dy2 91.86(13) 7_565 2_645
O20 Dy1 Dy2 90.79(14) . 2_645
O20 Dy1 Dy2 37.74(13) 4_765 2_645
O18 Dy1 Dy2 166.45(14) 4_765 2_645
O18 Dy1 Dy2 79.20(14) . 2_645
O18 Dy1 Dy2 112.40(14) 7_565 2_645
O18 Dy1 Dy2 113.81(14) 2_645 2_645
Dy2 Dy1 Dy2 87.28(2) 7_565 2_645
O20 Dy1 Dy2 37.74(13) 2_645 .
O20 Dy1 Dy2 90.79(14) 7_565 .
O20 Dy1 Dy2 35.96(14) . .
O20 Dy1 Dy2 91.86(13) 4_765 .
O18 Dy1 Dy2 112.40(14) 4_765 .
O18 Dy1 Dy2 113.81(14) . .
O18 Dy1 Dy2 79.20(14) 7_565 .
O18 Dy1 Dy2 166.45(14) 2_645 .
Dy2 Dy1 Dy2 58.419(12) 7_565 .
Dy2 Dy1 Dy2 58.419(12) 2_645 .
O20 Dy1 Dy2 90.79(14) 2_645 4_765
O20 Dy1 Dy2 37.74(13) 7_565 4_765
O20 Dy1 Dy2 91.86(13) . 4_765
O20 Dy1 Dy2 35.96(14) 4_765 4_765
O18 Dy1 Dy2 113.81(14) 4_765 4_765
O18 Dy1 Dy2 112.40(14) . 4_765
O18 Dy1 Dy2 166.45(14) 7_565 4_765
O18 Dy1 Dy2 79.20(14) 2_645 4_765
Dy2 Dy1 Dy2 58.419(12) 7_565 4_765
Dy2 Dy1 Dy2 58.419(12) 2_645 4_765
Dy2 Dy1 Dy2 87.28(2) . 4_765
O20 Dy2 O20 74.5(3) . 2_645
O20 Dy2 O22 131.4(2) . .
O20 Dy2 O22 72.63(19) 2_645 .
O20 Dy2 O15 140.7(2) . 7_565
O20 Dy2 O15 144.7(2) 2_645 7_565
O22 Dy2 O15 79.1(2) . 7_565
O20 Dy2 O22 73.7(2) . 7_565
O20 Dy2 O22 130.7(2) 2_645 7_565
O22 Dy2 O22 102.8(3) . 7_565
O15 Dy2 O22 75.6(2) 7_565 7_565
O20 Dy2 O12 133.54(19) . .
O20 Dy2 O12 76.8(2) 2_645 .
O22 Dy2 O12 70.4(2) . .
O15 Dy2 O12 74.1(2) 7_565 .
O22 Dy2 O12 149.7(2) 7_565 .
O20 Dy2 O3 75.2(2) . 7_565
O20 Dy2 O3 133.57(19) 2_645 7_565
O22 Dy2 O3 151.0(2) . 7_565
O15 Dy2 O3 71.9(2) 7_565 7_565
O22 Dy2 O3 70.7(2) 7_565 7_565
O12 Dy2 O3 100.6(2) . 7_565
O20 Dy2 O21 66.0(2) . .
O20 Dy2 O21 65.1(2) 2_645 .
O22 Dy2 O21 68.00(19) . .
O15 Dy2 O21 122.4(3) 7_565 .
O22 Dy2 O21 67.87(19) 7_565 .
O12 Dy2 O21 129.83(15) . .
O3 Dy2 O21 129.18(16) 7_565 .
O20 Dy2 O11 86.17(19) . .
O20 Dy2 O11 72.39(19) 2_645 .
O22 Dy2 O11 116.0(2) . .
O15 Dy2 O11 102.7(2) 7_565 .
O22 Dy2 O11 140.4(2) 7_565 .
O12 Dy2 O11 50.37(19) . .
O3 Dy2 O11 71.3(2) 7_565 .
O21 Dy2 O11 133.7(3) . .
O20 Dy2 C28 109.2(2) . .
O20 Dy2 C28 70.8(2) 2_645 .
O22 Dy2 C28 92.6(2) . .
O15 Dy2 C28 90.1(2) 7_565 .
O22 Dy2 C28 156.4(2) 7_565 .
O12 Dy2 C28 25.5(2) . .
O3 Dy2 C28 87.2(2) 7_565 .
O21 Dy2 C28 135.3(2) . .
O11 Dy2 C28 25.0(2) . .
O20 Dy2 Dy2 39.11(13) . 7_565
O20 Dy2 Dy2 94.10(14) 2_645 7_565
O22 Dy2 Dy2 109.76(15) . 7_565
O15 Dy2 Dy2 115.40(17) 7_565 7_565
O22 Dy2 Dy2 39.78(14) 7_565 7_565
O12 Dy2 Dy2 170.47(15) . 7_565
O3 Dy2 Dy2 83.68(16) 7_565 7_565
O21 Dy2 Dy2 45.53(3) . 7_565
O11 Dy2 Dy2 124.60(13) . 7_565
C28 Dy2 Dy2 148.29(18) . 7_565
O20 Dy2 Dy2 94.22(15) . 2_645
O20 Dy2 Dy2 37.73(13) 2_645 2_645
O22 Dy2 Dy2 39.96(14) . 2_645
O15 Dy2 Dy2 119.04(17) 7_565 2_645
O22 Dy2 Dy2 109.68(15) 7_565 2_645
O12 Dy2 Dy2 84.38(15) . 2_645
O3 Dy2 Dy2 168.98(15) 7_565 2_645
O21 Dy2 Dy2 45.53(3) . 2_645
O11 Dy2 Dy2 105.49(14) . 2_645
C28 Dy2 Dy2 93.60(19) . 2_645
Dy2 Dy2 Dy2 90.0 7_565 2_645
O18 Dy3 O17 131.4(2) 7_565 .
O18 Dy3 O18 75.0(3) 7_565 .
O17 Dy3 O18 72.3(2) . .
O18 Dy3 O17 73.4(2) 7_565 7_565
O17 Dy3 O17 102.5(3) . 7_565
O18 Dy3 O17 130.4(2) . 7_565
O18 Dy3 O9 139.9(2) 7_565 .
O17 Dy3 O9 78.2(2) . .
O18 Dy3 O9 145.0(2) . .
O17 Dy3 O9 73.9(2) 7_565 .
O18 Dy3 O1 133.7(2) 7_565 .
O17 Dy3 O1 70.2(2) . .
O18 Dy3 O1 76.3(2) . .
O17 Dy3 O1 150.2(2) 7_565 .
O9 Dy3 O1 76.4(2) . .
O18 Dy3 O5 75.4(2) 7_565 7_565
O17 Dy3 O5 150.6(2) . 7_565
O18 Dy3 O5 134.34(19) . 7_565
O17 Dy3 O5 70.8(2) 7_565 7_565
O9 Dy3 O5 72.5(2) . 7_565
O1 Dy3 O5 101.0(2) . 7_565
O18 Dy3 O19 65.7(2) 7_565 .
O17 Dy3 O19 68.2(2) . .
O18 Dy3 O19 64.6(2) . .
O17 Dy3 O19 67.8(2) 7_565 .
O9 Dy3 O19 120.4(3) . .
O1 Dy3 O19 129.35(16) . .
O5 Dy3 O19 129.25(16) 7_565 .
O18 Dy3 O2 86.44(19) 7_565 .
O17 Dy3 O2 115.6(2) . .
O18 Dy3 O2 72.0(2) . .
O17 Dy3 O2 141.1(2) 7_565 .
O9 Dy3 O2 105.5(2) . .
O1 Dy3 O2 50.2(2) . .
O5 Dy3 O2 72.1(2) 7_565 .
O19 Dy3 O2 132.9(3) . .
O18 Dy3 C1 109.4(2) 7_565 .
O17 Dy3 C1 92.5(2) . .
O18 Dy3 C1 70.6(2) . .
O17 Dy3 C1 157.0(2) 7_565 .
O9 Dy3 C1 92.7(3) . .
O1 Dy3 C1 25.5(2) . .
O5 Dy3 C1 87.6(2) 7_565 .
O19 Dy3 C1 134.7(2) . .
O2 Dy3 C1 24.8(2) . .
O18 Dy3 Dy3 39.14(14) 7_565 7_565
O17 Dy3 Dy3 109.52(16) . 7_565
O18 Dy3 Dy3 94.32(15) . 7_565
O17 Dy3 Dy3 39.39(15) 7_565 7_565
O9 Dy3 Dy3 113.23(18) . 7_565
O1 Dy3 Dy3 170.31(15) . 7_565
O5 Dy3 Dy3 83.82(16) 7_565 7_565
O19 Dy3 Dy3 45.44(3) . 7_565
O2 Dy3 Dy3 125.00(14) . 7_565
C1 Dy3 Dy3 148.50(18) . 7_565
O18 Dy3 Dy3 94.48(16) 7_565 2_645
O17 Dy3 Dy3 39.84(15) . 2_645
O18 Dy3 Dy3 37.54(14) . 2_645
O17 Dy3 Dy3 109.33(16) 7_565 2_645
O9 Dy3 Dy3 117.87(18) . 2_645
O1 Dy3 Dy3 83.96(16) . 2_645
O5 Dy3 Dy3 169.51(14) 7_565 2_645
O19 Dy3 Dy3 45.44(3) . 2_645
O2 Dy3 Dy3 104.97(14) . 2_645
C1 Dy3 Dy3 93.35(19) . 2_645
Dy3 Dy3 Dy3 90.0 7_565 2_645
O16 Dy4 O12 79.7(2) 7_565 .
O16 Dy4 O22 83.8(2) 7_565 .
O12 Dy4 O22 73.0(2) . .
O16 Dy4 O23 75.5(3) 7_565 .
O12 Dy4 O23 96.2(3) . .
O22 Dy4 O23 158.2(3) . .
O16 Dy4 O13 80.8(3) 7_565 .
O12 Dy4 O13 150.9(2) . .
O22 Dy4 O13 83.6(2) . .
O23 Dy4 O13 99.5(3) . .
O16 Dy4 O14 126.6(2) 7_565 .
O12 Dy4 O14 152.3(2) . .
O22 Dy4 O14 114.2(2) . .
O23 Dy4 O14 84.2(3) . .
O13 Dy4 O14 54.3(2) . .
O16 Dy4 O4 142.0(3) 7_565 .
O12 Dy4 O4 81.9(2) . .
O22 Dy4 O4 121.8(2) . .
O23 Dy4 O4 73.7(2) . .
O13 Dy4 O4 126.0(2) . .
O14 Dy4 O4 71.7(2) . .
O16 Dy4 O3 153.0(2) 7_565 .
O12 Dy4 O3 82.2(2) . .
O22 Dy4 O3 71.9(2) . .
O23 Dy4 O3 126.5(2) . .
O13 Dy4 O3 107.1(2) . .
O14 Dy4 O3 75.6(2) . .
O4 Dy4 O3 53.0(2) . .
O16 Dy4 C14 106.2(3) 7_565 .
O12 Dy4 C14 167.0(3) . .
O22 Dy4 C14 95.8(3) . .
O23 Dy4 C14 96.5(3) . .
O13 Dy4 C14 27.2(3) . .
O14 Dy4 C14 27.8(3) . .
O4 Dy4 C14 99.1(3) . .
O3 Dy4 C14 88.0(3) . .
O16 Dy4 Dy2 72.79(17) 7_565 .
O12 Dy4 Dy2 37.70(15) . .
O22 Dy4 Dy2 36.48(15) . .
O23 Dy4 Dy2 127.4(2) . .
O13 Dy4 Dy2 115.20(18) . .
O14 Dy4 Dy2 148.08(18) . .
O4 Dy4 Dy2 109.91(15) . .
O3 Dy4 Dy2 80.67(15) . .
C14 Dy4 Dy2 132.1(2) . .
O16 Dy4 Dy2 118.45(18) 7_565 2_645
O12 Dy4 Dy2 80.20(16) . 2_645
O22 Dy4 Dy2 34.70(14) . 2_645
O23 Dy4 Dy2 164.2(2) . 2_645
O13 Dy4 Dy2 90.47(19) . 2_645
O14 Dy4 Dy2 91.84(18) . 2_645
O4 Dy4 Dy2 90.51(15) . 2_645
O3 Dy4 Dy2 37.98(14) . 2_645
C14 Dy4 Dy2 86.8(2) . 2_645
Dy2 Dy4 Dy2 56.639(13) . 2_645
O10 Dy5 O1 80.0(3) . .
O10 Dy5 O24 74.6(3) . .
O1 Dy5 O24 97.3(3) . .
O10 Dy5 O17 83.9(2) . .
O1 Dy5 O17 72.7(2) . .
O24 Dy5 O17 157.7(3) . .
O10 Dy5 O8 76.3(3) . .
O1 Dy5 O8 147.2(3) . .
O24 Dy5 O8 97.8(3) . .
O17 Dy5 O8 82.6(2) . .
O10 Dy5 O7 123.8(3) . .
O1 Dy5 O7 155.6(2) . .
O24 Dy5 O7 85.3(3) . .
O17 Dy5 O7 112.2(2) . .
O8 Dy5 O7 54.8(3) . .
O10 Dy5 O6 143.5(3) . .
O1 Dy5 O6 82.8(2) . .
O24 Dy5 O6 76.0(3) . .
O17 Dy5 O6 121.0(2) . .
O8 Dy5 O6 129.2(3) . .
O7 Dy5 O6 74.3(3) . .
O10 Dy5 O5 152.8(2) . .
O1 Dy5 O5 81.9(2) . .
O24 Dy5 O5 127.9(3) . .
O17 Dy5 O5 71.4(2) . .
O8 Dy5 O5 110.6(2) . .
O7 Dy5 O5 77.6(2) . .
O6 Dy5 O5 52.2(2) . .
O10 Dy5 Dy3 72.70(19) . .
O1 Dy5 Dy3 37.84(16) . .
O24 Dy5 Dy3 127.9(3) . .
O17 Dy5 Dy3 36.13(15) . .
O8 Dy5 Dy3 112.3(2) . .
O7 Dy5 Dy3 146.83(19) . .
O6 Dy5 Dy3 110.50(17) . .
O5 Dy5 Dy3 80.54(15) . .
O10 Dy5 Dy3 118.56(19) . 2_645
O1 Dy5 Dy3 79.90(16) . 2_645
O24 Dy5 Dy3 165.3(3) . 2_645
O17 Dy5 Dy3 34.66(15) . 2_645
O8 Dy5 Dy3 92.0(2) . 2_645
O7 Dy5 Dy3 91.47(19) . 2_645
O6 Dy5 Dy3 89.40(18) . 2_645
O5 Dy5 Dy3 37.57(15) . 2_645
Dy3 Dy5 Dy3 56.597(14) . 2_645
C1 O1 Dy5 147.8(6) . .
C1 O1 Dy3 100.1(6) . .
Dy5 O1 Dy3 106.5(2) . .
C1 O2 Dy3 89.3(5) . .
C7 O3 Dy4 91.9(5) . .
C7 O3 Dy2 162.8(6) . 2_645
Dy4 O3 Dy2 104.3(2) . 2_645
C7 O4 Dy4 95.8(6) . .
C15 O5 Dy3 162.4(6) . 2_645
C15 O5 Dy5 92.4(6) . .
Dy3 O5 Dy5 104.8(2) 2_645 .
C15 O6 Dy5 96.7(6) . .
C21 O7 Dy5 90.3(7) . .
C21 O8 Dy5 90.9(6) . .
C26 O9 Dy3 139.0(7) . .
C26 O10 Dy5 135.5(7) . .
C28 O11 Dy2 90.0(5) . .
C28 O12 Dy4 147.5(6) . .
C28 O12 Dy2 99.7(6) . .
Dy4 O12 Dy2 106.5(2) . .
C14 O13 Dy4 92.4(6) . .
C14 O14 Dy4 90.8(6) . .
C8 O15 Dy2 140.5(6) . 2_645
C8 O16 Dy4 135.8(6) . 2_645
Dy5 O17 Dy3 108.1(2) . .
Dy5 O17 Dy3 111.4(3) . 2_645
Dy3 O17 Dy3 100.8(2) . 2_645
Dy5 O17 H17 112.1 . .
Dy3 O17 H17 112.4 . .
Dy3 O17 H17 111.5 2_645 .
Dy3 O18 Dy3 103.3(2) 2_645 .
Dy3 O18 Dy1 106.9(2) 2_645 .
Dy3 O18 Dy1 104.3(2) . .
Dy3 O18 H18 114.9 2_645 .
Dy3 O18 H18 112.6 . .
Dy1 O18 H18 113.8 . .
Dy3 O19 Dy3 89.12(6) 7_565 .
Dy3 O19 Dy3 89.12(6) 7_565 4_765
Dy3 O19 Dy3 165.8(5) . 4_765
Dy3 O19 Dy3 165.8(5) 7_565 2_645
Dy3 O19 Dy3 89.12(6) . 2_645
Dy3 O19 Dy3 89.12(6) 4_765 2_645
Dy2 O20 Dy1 106.8(2) . .
Dy2 O20 Dy2 103.2(2) . 7_565
Dy1 O20 Dy2 104.5(2) . 7_565
Dy2 O20 H20 114.8 . .
Dy1 O20 H20 113.8 . .
Dy2 O20 H20 112.7 7_565 .
Dy2 O21 Dy2 88.93(6) 7_565 .
Dy2 O21 Dy2 164.3(5) 7_565 2_645
Dy2 O21 Dy2 88.93(6) . 2_645
Dy2 O21 Dy2 88.93(6) 7_565 4_765
Dy2 O21 Dy2 164.3(5) . 4_765
Dy2 O21 Dy2 88.93(6) 2_645 4_765
Dy2 O21 H21 97.8 7_565 .
Dy2 O21 H21 97.8 . .
Dy2 O21 H21 97.8 2_645 .
Dy2 O21 H21 97.8 4_765 .
Dy4 O22 Dy2 107.9(2) . .
Dy4 O22 Dy2 111.5(2) . 2_645
Dy2 O22 Dy2 100.3(2) . 2_645
Dy4 O22 H22 112.5 . .
Dy2 O22 H22 112.3 . .
Dy2 O22 H22 111.7 2_645 .
Dy4 O23 H23A 111.7 . .
Dy4 O23 H23B 113.1 . .
H23A O23 H23B 106.7 . .
Dy5 O24 H24B 115.5 . .
Dy5 O24 H24C 112.5 . .
H24B O24 H24C 110.9 . .
H25D O25 H25B 109.7 . .
H27B O27 H27A 108.9 . .
H28B O28 H28A 109.8 . .
H28A O29 H29A 166.7 . .
H28A O29 H29B 82.9 . .
H29A O29 H29B 109.8 . .
H30C O30 H30D 108.7 . .
H31C O31 H31D 111.7 . .
H32C O32 H32D 105.5 . .
H33C O33 H33D 107.5 . .
H34C O34 H34D 108.5 . .
O2 C1 O1 119.8(9) . .
O2 C1 C2 124.6(8) . .
O1 C1 C2 115.6(8) . .
O2 C1 Dy3 65.9(5) . .
O1 C1 Dy3 54.4(5) . .
C2 C1 Dy3 168.4(7) . .
C1 C2 C4 122.7(8) . .
C1 C2 C5 123.2(9) . .
C4 C2 C5 60.0(6) . .
C1 C2 H2 113.6 . .
C4 C2 H2 113.6 . .
C5 C2 H2 113.6 . .
C5 C3 H3B 109.5 . .
C5 C3 H3A 109.5 . .
H3B C3 H3A 109.5 . .
C5 C3 H3C 109.5 . .
H3B C3 H3C 109.5 . .
H3A C3 H3C 109.5 . .
C7 C4 C2 124.1(8) . .
C7 C4 C5 125.1(9) . .
C2 C4 C5 60.5(6) . .
C7 C4 H4 112.5 . .
C2 C4 H4 112.5 . .
C5 C4 H4 112.5 . .
C3 C5 C6 115.5(10) . .
C3 C5 C4 115.4(9) . .
C6 C5 C4 121.5(9) . .
C3 C5 C2 115.4(9) . .
C6 C5 C2 118.0(9) . .
C4 C5 C2 59.5(6) . .
C5 C6 H6C 109.5 . .
C5 C6 H6B 109.5 . .
H6C C6 H6B 109.5 . .
C5 C6 H6A 109.5 . .
H6C C6 H6A 109.5 . .
H6B C6 H6A 109.5 . .
O4 C7 O3 118.7(8) . .
O4 C7 C4 120.7(9) . .
O3 C7 C4 120.2(9) . .
O16 C8 O15 123.8(9) . .
O16 C8 C12 114.5(9) . .
O15 C8 C12 121.6(9) . .
C11 C9 H9A 109.5 . .
C11 C9 H9C 109.5 . .
H9A C9 H9C 109.5 . .
C11 C9 H9B 109.5 . .
H9A C9 H9B 109.5 . .
H9C C9 H9B 109.5 . .
C11 C10 H10B 109.5 . .
C11 C10 H10C 109.5 . .
H10B C10 H10C 109.5 . .
C11 C10 H10A 109.5 . .
H10B C10 H10A 109.5 . .
H10C C10 H10A 109.5 . .
C12 C11 C13 61.8(8) . .
C12 C11 C10 115.7(12) . .
C13 C11 C10 116.4(11) . .
C12 C11 C9 117.0(10) . .
C13 C11 C9 118.5(11) . .
C10 C11 C9 116.3(12) . .
C8 C12 C11 121.9(10) . .
C8 C12 C13 121.8(9) . .
C11 C12 C13 59.3(8) . .
C8 C12 H12 114.3 . .
C11 C12 H12 114.3 . .
C13 C12 H12 114.3 . .
C14 C13 C11 126.7(11) . .
C14 C13 C12 122.5(9) . .
C11 C13 C12 58.9(8) . .
C14 C13 H13 112.8 . .
C11 C13 H13 112.8 . .
C12 C13 H13 112.8 . .
O13 C14 O14 119.5(10) . .
O13 C14 C13 118.4(10) . .
O14 C14 C13 122.1(10) . .
O13 C14 Dy4 60.4(5) . .
O14 C14 Dy4 61.4(5) . .
C13 C14 Dy4 162.9(7) . .
O6 C15 O5 117.9(9) . .
O6 C15 C16 120.5(9) . .
O5 C15 C16 121.5(9) . .
C15 C16 C27 126.2(9) . 2_645
C15 C16 C18 127.9(10) . .
C27 C16 C18 59.0(6) 2_645 .
C15 C16 H16 111.4 . .
C27 C16 H16 111.4 2_645 .
C18 C16 H16 111.4 . .
C18 C17 H17B 109.5 . .
C18 C17 H17C 109.5 . .
H17B C17 H17C 109.5 . .
C18 C17 H17A 109.5 . .
H17B C17 H17A 109.5 . .
H17C C17 H17A 109.5 . .
C19 C18 C27 118.7(10) . 2_645
C19 C18 C16 119.6(10) . .
C27 C18 C16 59.8(6) 2_645 .
C19 C18 C17 113.4(10) . .
C27 C18 C17 116.0(9) 2_645 .
C16 C18 C17 119.3(9) . .
C18 C19 H19A 109.5 . .
C18 C19 H19C 109.5 . .
H19A C19 H19C 109.5 . .
C18 C19 H19B 109.5 . .
H19A C19 H19B 109.5 . .
H19C C19 H19B 109.5 . .
C23 C20 C21 124.2(10) 2_645 .
C23 C20 C25 59.0(7) 2_645 2_645
C21 C20 C25 118.8(8) . 2_645
C23 C20 H20A 114.5 2_645 .
C21 C20 H20A 114.5 . .
C25 C20 H20A 114.5 2_645 .
O7 C21 O8 120.7(11) . .
O7 C21 C20 122.8(11) . .
O8 C21 C20 116.5(10) . .
C23 C22 H22A 109.5 . .
C23 C22 H22B 109.5 . .
H22A C22 H22B 109.5 . .
C23 C22 H22C 109.5 . .
H22A C22 H22C 109.5 . .
H22B C22 H22C 109.5 . .
C20 C23 C25 63.3(8) 7_565 .
C20 C23 C22 115.2(11) 7_565 .
C25 C23 C22 114.5(11) . .
C20 C23 C24 121.3(10) 7_565 .
C25 C23 C24 117.9(10) . .
C22 C23 C24 114.8(11) . .
C23 C24 H24A 109.5 . .
C23 C24 H24D 109.5 . .
H24A C24 H24D 109.5 . .
C23 C24 H24E 109.5 . .
H24A C24 H24E 109.5 . .
H24D C24 H24E 109.5 . .
C26 C25 C23 119.2(9) . .
C26 C25 C20 123.1(9) . 7_565
C23 C25 C20 57.6(8) . 7_565
C26 C25 H25 114.9 . .
C23 C25 H25 114.9 . .
C20 C25 H25 114.9 7_565 .
O10 C26 O9 124.8(9) . .
O10 C26 C25 113.9(9) . .
O9 C26 C25 121.3(10) . .
C18 C27 C16 61.2(6) 7_565 7_565
C18 C27 C28 125.2(9) 7_565 .
C16 C27 C28 123.6(8) 7_565 .
C18 C27 H27 112.5 7_565 .
C16 C27 H27 112.5 7_565 .
C28 C27 H27 112.5 . .
O11 C28 O12 119.2(8) . .
O11 C28 C27 124.0(8) . .
O12 C28 C27 116.8(8) . .
O11 C28 Dy2 64.9(5) . .
O12 C28 Dy2 54.8(5) . .
C27 C28 Dy2 169.7(7) . .

loop_
_geom_bond_atom_site_label_1
_geom_bond_atom_site_label_2
_geom_bond_distance
_geom_bond_site_symmetry_2
Dy1 O20 2.390(6) 2_645
Dy1 O20 2.390(6) 7_565
Dy1 O20 2.390(6) .
Dy1 O20 2.390(6) 4_765
Dy1 O18 2.404(6) 4_765
Dy1 O18 2.404(6) .
Dy1 O18 2.404(6) 7_565
Dy1 O18 2.404(6) 2_645
Dy1 Dy2 3.7802(7) 7_565
Dy1 Dy2 3.7802(7) 2_645
Dy1 Dy2 3.7802(7) .
Dy1 Dy2 3.7802(7) 4_765
Dy2 O20 2.319(6) .
Dy2 O20 2.390(5) 2_645
Dy2 O22 2.399(6) .
Dy2 O15 2.405(6) 7_565
Dy2 O22 2.408(6) 7_565
Dy2 O12 2.449(6) .
Dy2 O3 2.499(6) 7_565
Dy2 O21 2.6335(15) .
Dy2 O11 2.676(6) .
Dy2 C28 2.954(10) .
Dy2 Dy2 3.6895(6) 7_565
Dy2 Dy2 3.6895(6) 2_645
Dy3 O18 2.304(6) 7_565
Dy3 O17 2.376(6) .
Dy3 O18 2.386(6) .
Dy3 O17 2.399(6) 7_565
Dy3 O9 2.399(7) .
Dy3 O1 2.451(6) .
Dy3 O5 2.477(7) 7_565
Dy3 O19 2.6216(16) .
Dy3 O2 2.710(6) .
Dy3 C1 2.968(9) .
Dy3 Dy3 3.6789(6) 7_565
Dy3 Dy3 3.6789(6) 2_645
Dy4 O16 2.305(7) 7_565
Dy4 O12 2.344(6) .
Dy4 O22 2.352(6) .
Dy4 O23 2.365(8) .
Dy4 O13 2.382(7) .
Dy4 O14 2.403(7) .
Dy4 O4 2.427(6) .
Dy4 O3 2.485(6) .
Dy4 C14 2.736(10) .
Dy4 Dy2 3.9351(6) 2_645
Dy5 O10 2.285(8) .
Dy5 O1 2.329(6) .
Dy5 O24 2.338(10) .
Dy5 O17 2.356(6) .
Dy5 O8 2.372(7) .
Dy5 O7 2.398(7) .
Dy5 O6 2.402(7) .
Dy5 O5 2.481(7) .
Dy5 Dy3 3.9276(6) 2_645
O1 C1 1.298(11) .
O2 C1 1.245(11) .
O3 C7 1.295(11) .
O3 Dy2 2.499(6) 2_645
O4 C7 1.251(12) .
O5 C15 1.262(11) .
O5 Dy3 2.477(7) 2_645
O6 C15 1.246(12) .
O7 C21 1.253(13) .
O8 C21 1.275(14) .
O9 C26 1.270(12) .
O10 C26 1.246(13) .
O11 C28 1.249(11) .
O12 C28 1.291(11) .
O13 C14 1.251(13) .
O14 C14 1.278(12) .
O15 C8 1.267(11) .
O15 Dy2 2.405(6) 2_645
O16 C8 1.244(12) .
O16 Dy4 2.305(7) 2_645
O17 Dy3 2.399(6) 2_645
O17 H17 0.8525 .
O18 Dy3 2.304(6) 2_645
O18 H18 0.8555 .
O19 Dy3 2.6216(15) 7_565
O19 Dy3 2.6216(15) 4_765
O19 Dy3 2.6216(15) 2_645
O20 Dy2 2.390(5) 7_565
O20 H20 0.8553 .
O21 Dy2 2.6335(15) 7_565
O21 Dy2 2.6335(15) 2_645
O21 Dy2 2.6335(15) 4_765
O21 H21 0.8500 .
O22 Dy2 2.408(6) 2_645
O22 H22 0.8523 .
O23 H23A 0.8533 .
O23 H23B 0.8575 .
O24 H24B 0.8500 .
O24 H24C 0.8499 .
O25 H25D 0.8501 .
O25 H25B 0.8501 .
O26 H26 0.8475 .
O27 H27B 0.8576 .
O27 H27A 0.8564 .
O28 H28B 0.8552 .
O28 H28A 0.8568 .
O29 H28A 0.9812 .
O29 H29A 0.8551 .
O29 H29B 0.8553 .
O30 H30C 0.8501 .
O30 H30D 0.8500 .
O31 H31C 0.8505 .
O31 H31D 0.8804 .
O32 H32C 0.8505 .
O32 H32D 0.8501 .
O33 H33C 0.8500 .
O33 H33D 0.8501 .
O34 H34C 0.8499 .
O34 H34D 0.8500 .
C1 C2 1.489(13) .
C2 C4 1.518(13) .
C2 C5 1.533(13) .
C2 H2 0.9800 .
C3 C5 1.477(14) .
C3 H3B 0.9600 .
C3 H3A 0.9600 .
C3 H3C 0.9600 .
C4 C7 1.473(13) .
C4 C5 1.524(14) .
C4 H4 0.9800 .
C5 C6 1.514(16) .
C6 H6C 0.9600 .
C6 H6B 0.9600 .
C6 H6A 0.9600 .
C8 C12 1.485(14) .
C9 C11 1.516(18) .
C9 H9A 0.9600 .
C9 H9C 0.9600 .
C9 H9B 0.9600 .
C10 C11 1.509(16) .
C10 H10B 0.9600 .
C10 H10C 0.9600 .
C10 H10A 0.9600 .
C11 C12 1.497(16) .
C11 C13 1.502(17) .
C12 C13 1.539(15) .
C12 H12 0.9800 .
C13 C14 1.486(15) .
C13 H13 0.9800 .
C15 C16 1.468(14) .
C16 C27 1.502(12) 2_645
C16 C18 1.524(14) .
C16 H16 0.9800 .
C17 C18 1.536(16) .
C17 H17B 0.9600 .
C17 H17C 0.9600 .
C17 H17A 0.9600 .
C18 C19 1.475(15) .
C18 C27 1.490(13) 2_645
C19 H19A 0.9600 .
C19 H19C 0.9600 .
C19 H19B 0.9600 .
C20 C23 1.499(17) 2_645
C20 C21 1.508(16) .
C20 C25 1.587(16) 2_645
C20 H20A 0.9800 .
C22 C23 1.555(17) .
C22 H22A 0.9600 .
C22 H22B 0.9600 .
C22 H22C 0.9600 .
C23 C20 1.499(17) 7_565
C23 C25 1.522(15) .
C23 C24 1.574(18) .
C24 H24A 0.9600 .
C24 H24D 0.9600 .
C24 H24E 0.9600 .
C25 C26 1.464(14) .
C25 C20 1.587(16) 7_565
C25 H25 0.9800 .
C27 C18 1.490(13) 7_565
C27 C16 1.502(12) 7_565
C27 C28 1.505(13) .
C27 H27 0.9800 .

loop_
_platon_squeeze_void_nr
_platon_squeeze_void_average_x
_platon_squeeze_void_average_y
_platon_squeeze_void_average_z
_platon_squeeze_void_volume
_platon_squeeze_void_count_electrons
_platon_squeeze_void_content
1 -0.007 -0.007 -0.261 3286 590 ' '
2 0.000 0.500 0.178 197 54 ' '
3 0.500 0.000 0.822 197 54 ' '
